data_2312789
loop_
_publ_author_name
'Linden, Anthony'
'Egli, Daniel H.'
'Heimgartner, Heinz'

_publ_section_title
;
 Transformations of thiocarbonyls into alkenes via Barton-Kellogg
 olefination.
;
_journal_coeditor_code WQ3148
_journal_issue 'Pt 4'
_journal_name_full 'Acta crystallographica. Section C, Structural chemistry'
_journal_page_first 238
_journal_page_last 245
_journal_paper_doi 10.1107/S2053229625002074
_journal_volume 81
_journal_year 2025
_chemical_formula_iupac 'C21 H24 O2'
_chemical_formula_moiety 'C21 H24 O2'
_chemical_formula_sum 'C21 H24 O2'
_chemical_formula_weight 308.40
_chemical_melting_point 382
_chemical_name_systematic
;
1-[Cyclohexylidene(4-methoxyphenyl)methyl]-4-methoxybenzene
;
_space_group_crystal_system monoclinic
_space_group_IT_number 14
_space_group_name_Hall '-P 2ybc'
_space_group_name_H-M_alt 'P 1 21/c 1'
_atom_sites_solution_hydrogens geom
_atom_sites_solution_primary direct
_audit_creation_method SHELXL-2019/3
_cell_angle_alpha 90
_cell_angle_beta 93.4911(10)
_cell_angle_gamma 90
_cell_formula_units_Z 4
_cell_length_a 12.3664(2)
_cell_length_b 5.38190(10)
_cell_length_c 25.5086(5)
_cell_measurement_reflns_used 4255
_cell_measurement_temperature 160(2)
_cell_measurement_theta_max 27.5
_cell_measurement_theta_min 2.0
_cell_volume 1694.57(5)
_computing_cell_refinement
;
DENZO-SMN (Otwinowski & Minor, 1997)
;
_computing_data_collection
;
COLLECT (Nonius, 2000)
;
_computing_data_reduction
;
DENZO-SMN and SCALEPACK (Otwinowski & Minor, 1997)
;
_computing_molecular_graphics
;
OLEX2 (Dolomanov <i>et al.</i>,  2009)
;
_computing_publication_material
;
publCIF (Westrip, 2010) and PLATON (Spek, 2020)
;
_computing_structure_refinement
;
SHELXL2019 (Sheldrick, 2015)
;
_computing_structure_solution
;
SIR92 (Altomare <i>et al.</i>,  1994)
;
_diffrn_ambient_temperature 160(2)
_diffrn_detector '65 mm CCD camera on \k goniostat'
_diffrn_detector_area_resol_mean 9
_diffrn_measured_fraction_theta_full 0.998
_diffrn_measured_fraction_theta_max 0.998
_diffrn_measurement_device_type 'Nonius KappaCCD area-detector'
_diffrn_measurement_method '\f and \w scans with \k offsets'
_diffrn_radiation_monochromator 'horizontally mounted graphite crystal'
_diffrn_radiation_source 'Nonius FR590 sealed tube generator'
_diffrn_radiation_type 'Mo K\a'
_diffrn_radiation_wavelength 0.71073
_diffrn_reflns_av_R_equivalents 0.0788
_diffrn_reflns_av_unetI/netI 0.0337
_diffrn_reflns_limit_h_max 14
_diffrn_reflns_limit_h_min -14
_diffrn_reflns_limit_k_max 6
_diffrn_reflns_limit_k_min -6
_diffrn_reflns_limit_l_max 29
_diffrn_reflns_limit_l_min -30
_diffrn_reflns_number 30267
_diffrn_reflns_theta_full 25.025
_diffrn_reflns_theta_max 25.025
_diffrn_reflns_theta_min 3.200
_diffrn_standards_decay_% 0
_diffrn_standards_number 0
_exptl_absorpt_coefficient_mu 0.076
_exptl_absorpt_correction_T_max 0.999
_exptl_absorpt_correction_T_min 0.809
_exptl_absorpt_correction_type multi-scan
_exptl_absorpt_process_details
;
(Blessing, 1995)
;
_exptl_crystal_colour colorless
_exptl_crystal_density_diffrn 1.209
_exptl_crystal_description prism
_exptl_crystal_F_000 664
_exptl_crystal_size_max 0.25
_exptl_crystal_size_mid 0.15
_exptl_crystal_size_min 0.08
_refine_diff_density_max 0.443
_refine_diff_density_min -0.214
_refine_ls_extinction_method none
_refine_ls_goodness_of_fit_ref 1.055
_refine_ls_hydrogen_treatment constr
_refine_ls_matrix_type full
_refine_ls_number_parameters 210
_refine_ls_number_reflns 2992
_refine_ls_number_restraints 0
_refine_ls_restrained_S_all 1.055
_refine_ls_R_factor_all 0.0720
_refine_ls_R_factor_gt 0.0567
_refine_ls_shift/su_max 0.000
_refine_ls_shift/su_mean 0.000
_refine_ls_structure_factor_coef Fsqd
_refine_ls_weighting_details 'w=1/[\s^2^(Fo^2^)+(0.0695P)^2^+1.1639P] where P=(Fo^2^+2Fc^2^)/3'
_refine_ls_weighting_scheme calc
_refine_ls_wR_factor_gt 0.1399
_refine_ls_wR_factor_ref 0.1505
_reflns_number_gt 2356
_reflns_number_total 2994
_reflns_threshold_expression 'I > 2\s(I)'
_cod_data_source_file wq3148sup1.cif
_cod_data_source_block 11
_cod_depositor_comments 'Adding full bibliography for 2312788--2312790.cif.'
_cod_original_sg_symbol_H-M 'P 21/c'
_cod_database_code 2312789
_cod_database_fobs_code 2312789
_shelx_space_group_comment
;
The symmetry employed for this shelxl refinement is uniquely defined
by the following loop, which should always be used as a source of
symmetry information in preference to the above space-group names.
They are only intended as comments.
;

loop_
_space_group_symop_operation_xyz
'x, y, z'
'-x, y+1/2, -z+1/2'
'-x, -y, -z'
'x, -y-1/2, z-1/2'

loop_
_atom_site_type_symbol
_atom_site_label
_atom_site_fract_x
_atom_site_fract_y
_atom_site_fract_z
_atom_site_U_iso_or_equiv
_atom_site_adp_type
_atom_site_calc_flag
_atom_site_occupancy
_atom_site_disorder_assembly
_atom_site_disorder_group
O O11 0.90829(12) 0.2799(3) 0.31845(5) 0.0376(4) Uani d 1 . .
O O18 0.92248(12) 0.3067(3) -0.04335(5) 0.0364(4) Uani d 1 . .
C C1 0.64944(16) 0.2691(4) 0.12690(8) 0.0278(5) Uani d 1 . .
C C2 0.54097(16) 0.2577(4) 0.12404(8) 0.0309(5) Uani d 1 . .
C C3 0.47346(17) 0.2191(5) 0.07335(8) 0.0368(5) Uani d 1 . .
H H3A 0.521496 0.205427 0.043817 0.044 Uiso calc 1 . .
H H3B 0.425127 0.363738 0.066663 0.044 Uiso calc 1 . .
C C4 0.40570(19) -0.0168(5) 0.07653(10) 0.0431(6) Uani d 1 . .
H H4A 0.454433 -0.162793 0.079172 0.052 Uiso calc 1 . .
H H4B 0.358589 -0.033957 0.043936 0.052 Uiso calc 1 . .
C C5 0.33549(19) -0.0130(5) 0.12374(10) 0.0482(7) Uani d 1 . .
H H5A 0.296986 -0.173613 0.125959 0.058 Uiso calc 1 . .
H H5B 0.280496 0.120017 0.118972 0.058 Uiso calc 1 . .
C C6 0.40395(19) 0.0315(5) 0.17474(9) 0.0418(6) Uani d 1 . .
H H6A 0.355901 0.047537 0.204216 0.050 Uiso calc 1 . .
H H6B 0.452314 -0.112584 0.181998 0.050 Uiso calc 1 . .
C C7 0.47193(17) 0.2670(4) 0.17102(9) 0.0358(5) Uani d 1 . .
H H7A 0.423453 0.413335 0.167978 0.043 Uiso calc 1 . .
H H7B 0.519283 0.285675 0.203492 0.043 Uiso calc 1 . .
C C8 0.71732(15) 0.2738(4) 0.17757(7) 0.0262(5) Uani d 1 . .
C C9 0.79499(17) 0.4594(4) 0.18697(8) 0.0307(5) Uani d 1 . .
H H9 0.803376 0.582818 0.160904 0.037 Uiso calc 1 . .
C C10 0.86048(17) 0.4697(4) 0.23322(8) 0.0303(5) Uani d 1 . .
H H10 0.912170 0.599029 0.238816 0.036 Uiso calc 1 . .
C C11 0.84906(16) 0.2876(4) 0.27108(7) 0.0283(5) Uani d 1 . .
C C12 0.77454(16) 0.0977(4) 0.26199(8) 0.0308(5) Uani d 1 . .
H H12 0.768087 -0.028892 0.287563 0.037 Uiso calc 1 . .
C C13 0.70958(16) 0.0915(4) 0.21598(8) 0.0302(5) Uani d 1 . .
H H13 0.658690 -0.039548 0.210418 0.036 Uiso calc 1 . .
C C14 0.97417(19) 0.4906(4) 0.33229(9) 0.0394(6) Uani d 1 . .
H H14A 1.035188 0.497781 0.309560 0.059 Uiso calc 1 . .
H H14B 1.001698 0.476234 0.369009 0.059 Uiso calc 1 . .
H H14C 0.930815 0.642385 0.327793 0.059 Uiso calc 1 . .
C C15 0.71438(15) 0.2783(4) 0.07937(7) 0.0268(5) Uani d 1 . .
C C16 0.70617(16) 0.4752(4) 0.04383(8) 0.0282(5) Uani d 1 . .
H H16 0.654014 0.601918 0.048273 0.034 Uiso calc 1 . .
C C17 0.77306(16) 0.4895(4) 0.00194(7) 0.0272(5) Uani d 1 . .
H H17 0.766256 0.624770 -0.021964 0.033 Uiso calc 1 . .
C C18 0.84965(15) 0.3058(4) -0.00477(7) 0.0280(5) Uani d 1 . .
C C19 0.85706(16) 0.1052(4) 0.02960(8) 0.0292(5) Uani d 1 . .
H H19 0.907458 -0.024442 0.024417 0.035 Uiso calc 1 . .
C C20 0.79125(16) 0.0947(4) 0.07113(8) 0.0286(5) Uani d 1 . .
H H20 0.798320 -0.041196 0.094858 0.034 Uiso calc 1 . .
C C21 0.92289(19) 0.5200(4) -0.07642(8) 0.0359(5) Uani d 1 . .
H H21A 0.855084 0.526514 -0.098361 0.054 Uiso calc 1 . .
H H21B 0.984219 0.510006 -0.098917 0.054 Uiso calc 1 . .
H H21C 0.929641 0.670099 -0.054729 0.054 Uiso calc 1 . .

loop_
_atom_site_aniso_label
_atom_site_aniso_U_11
_atom_site_aniso_U_22
_atom_site_aniso_U_33
_atom_site_aniso_U_12
_atom_site_aniso_U_13
_atom_site_aniso_U_23
O11 0.0360(8) 0.0474(10) 0.0286(8) -0.0034(7) -0.0033(6) 0.0028(7)
O18 0.0365(8) 0.0419(9) 0.0316(8) 0.0035(7) 0.0097(6) 0.0034(7)
C1 0.0286(11) 0.0254(11) 0.0295(10) -0.0004(9) 0.0029(8) -0.0001(8)
C2 0.0276(11) 0.0302(12) 0.0349(11) 0.0004(9) 0.0015(9) 0.0013(9)
C3 0.0269(11) 0.0446(14) 0.0386(12) -0.0028(10) -0.0013(9) 0.0006(10)
C4 0.0311(12) 0.0480(15) 0.0492(14) -0.0067(11) -0.0052(10) -0.0044(11)
C5 0.0296(12) 0.0532(16) 0.0617(16) -0.0122(11) 0.0023(11) 0.0034(13)
C6 0.0301(12) 0.0476(15) 0.0483(14) -0.0059(11) 0.0080(10) 0.0050(11)
C7 0.0267(11) 0.0410(13) 0.0399(12) 0.0024(10) 0.0043(9) -0.0001(10)
C8 0.0238(10) 0.0275(11) 0.0277(10) 0.0017(9) 0.0047(8) -0.0016(8)
C9 0.0305(11) 0.0337(12) 0.0278(10) -0.0027(9) 0.0023(8) 0.0038(9)
C10 0.0270(11) 0.0337(12) 0.0303(11) -0.0050(9) 0.0018(8) -0.0020(9)
C11 0.0243(10) 0.0365(12) 0.0243(10) 0.0044(9) 0.0023(8) -0.0025(9)
C12 0.0304(11) 0.0347(12) 0.0279(10) 0.0004(10) 0.0059(8) 0.0053(9)
C13 0.0266(10) 0.0320(12) 0.0325(11) -0.0031(9) 0.0054(8) -0.0016(9)
C14 0.0372(13) 0.0482(15) 0.0318(11) -0.0032(11) -0.0059(10) -0.0058(10)
C15 0.0223(10) 0.0300(11) 0.0278(10) -0.0030(9) -0.0019(8) -0.0020(9)
C16 0.0225(10) 0.0300(12) 0.0318(11) 0.0012(9) 0.0004(8) 0.0000(9)
C17 0.0266(10) 0.0291(11) 0.0254(10) -0.0010(9) -0.0031(8) 0.0052(8)
C18 0.0228(10) 0.0361(12) 0.0249(10) -0.0032(9) 0.0002(8) -0.0033(9)
C19 0.0276(11) 0.0287(11) 0.0312(11) 0.0031(9) 0.0012(8) -0.0023(9)
C20 0.0279(11) 0.0284(11) 0.0289(10) -0.0013(9) -0.0035(8) 0.0023(9)
C21 0.0401(13) 0.0419(14) 0.0263(11) -0.0034(10) 0.0062(9) 0.0023(10)

loop_
_atom_type_symbol
_atom_type_description
_atom_type_scat_dispersion_real
_atom_type_scat_dispersion_imag
_atom_type_scat_source
C C 0.0033 0.0016 'International Tables Vol C Tables 4.2.6.8 and 6.1.1.4'
H H 0.0000 0.0000 'International Tables Vol C Tables 4.2.6.8 and 6.1.1.4'
O O 0.0106 0.0060 'International Tables Vol C Tables 4.2.6.8 and 6.1.1.4'

loop_
_geom_angle_atom_site_label_1
_geom_angle_atom_site_label_2
_geom_angle_atom_site_label_3
_geom_angle_site_symmetry_1
_geom_angle_site_symmetry_3
_geom_angle
_geom_angle_publ_flag
C11 O11 C14 . . 117.29(16) ?
C18 O18 C21 . . 116.93(16) ?
C2 C1 C15 . . 122.85(18) ?
C2 C1 C8 . . 123.65(18) ?
C15 C1 C8 . . 113.49(16) ?
C1 C2 C3 . . 123.51(19) ?
C1 C2 C7 . . 124.49(19) ?
C3 C2 C7 . . 111.92(17) ?
C2 C3 C4 . . 110.22(19) ?
C2 C3 H3A . . 109.6 ?
C4 C3 H3A . . 109.6 ?
C2 C3 H3B . . 109.6 ?
C4 C3 H3B . . 109.6 ?
H3A C3 H3B . . 108.1 ?
C3 C4 C5 . . 111.8(2) ?
C3 C4 H4A . . 109.3 ?
C5 C4 H4A . . 109.3 ?
C3 C4 H4B . . 109.3 ?
C5 C4 H4B . . 109.3 ?
H4A C4 H4B . . 107.9 ?
C4 C5 C6 . . 111.20(18) ?
C4 C5 H5A . . 109.4 ?
C6 C5 H5A . . 109.4 ?
C4 C5 H5B . . 109.4 ?
C6 C5 H5B . . 109.4 ?
H5A C5 H5B . . 108.0 ?
C7 C6 C5 . . 110.86(19) ?
C7 C6 H6A . . 109.5 ?
C5 C6 H6A . . 109.5 ?
C7 C6 H6B . . 109.5 ?
C5 C6 H6B . . 109.5 ?
H6A C6 H6B . . 108.1 ?
C2 C7 C6 . . 111.16(19) ?
C2 C7 H7A . . 109.4 ?
C6 C7 H7A . . 109.4 ?
C2 C7 H7B . . 109.4 ?
C6 C7 H7B . . 109.4 ?
H7A C7 H7B . . 108.0 ?
C13 C8 C9 . . 117.31(18) ?
C13 C8 C1 . . 122.39(18) ?
C9 C8 C1 . . 120.25(18) ?
C10 C9 C8 . . 122.21(19) ?
C10 C9 H9 . . 118.9 ?
C8 C9 H9 . . 118.9 ?
C11 C10 C9 . . 118.89(19) ?
C11 C10 H10 . . 120.6 ?
C9 C10 H10 . . 120.6 ?
O11 C11 C12 . . 115.97(18) ?
O11 C11 C10 . . 124.13(19) ?
C12 C11 C10 . . 119.90(18) ?
C13 C12 C11 . . 120.42(19) ?
C13 C12 H12 . . 119.8 ?
C11 C12 H12 . . 119.8 ?
C12 C13 C8 . . 121.2(2) ?
C12 C13 H13 . . 119.4 ?
C8 C13 H13 . . 119.4 ?
O11 C14 H14A . . 109.5 ?
O11 C14 H14B . . 109.5 ?
H14A C14 H14B . . 109.5 ?
O11 C14 H14C . . 109.5 ?
H14A C14 H14C . . 109.5 ?
H14B C14 H14C . . 109.5 ?
C16 C15 C20 . . 117.61(18) ?
C16 C15 C1 . . 122.07(18) ?
C20 C15 C1 . . 120.20(18) ?
C17 C16 C15 . . 121.17(19) ?
C17 C16 H16 . . 119.4 ?
C15 C16 H16 . . 119.4 ?
C18 C17 C16 . . 119.82(18) ?
C18 C17 H17 . . 120.1 ?
C16 C17 H17 . . 120.1 ?
O18 C18 C17 . . 124.63(19) ?
O18 C18 C19 . . 115.69(18) ?
C17 C18 C19 . . 119.67(18) ?
C20 C19 C18 . . 119.87(19) ?
C20 C19 H19 . . 120.1 ?
C18 C19 H19 . . 120.1 ?
C19 C20 C15 . . 121.82(19) ?
C19 C20 H20 . . 119.1 ?
C15 C20 H20 . . 119.1 ?
O18 C21 H21A . . 109.5 ?
O18 C21 H21B . . 109.5 ?
H21A C21 H21B . . 109.5 ?
O18 C21 H21C . . 109.5 ?
H21A C21 H21C . . 109.5 ?
H21B C21 H21C . . 109.5 ?

loop_
_geom_bond_atom_site_label_1
_geom_bond_atom_site_label_2
_geom_bond_site_symmetry_2
_geom_bond_distance
_geom_bond_publ_flag
O11 C11 . 1.375(2) ?
O11 C14 . 1.428(3) ?
O18 C18 . 1.374(2) ?
O18 C21 . 1.425(3) ?
C1 C2 . 1.340(3) ?
C1 C15 . 1.495(3) ?
C1 C8 . 1.498(3) ?
C2 C3 . 1.510(3) ?
C2 C7 . 1.514(3) ?
C3 C4 . 1.526(3) ?
C3 H3A . 0.9900 ?
C3 H3B . 0.9900 ?
C4 C5 . 1.527(3) ?
C4 H4A . 0.9900 ?
C4 H4B . 0.9900 ?
C5 C6 . 1.527(3) ?
C5 H5A . 0.9900 ?
C5 H5B . 0.9900 ?
C6 C7 . 1.527(3) ?
C6 H6A . 0.9900 ?
C6 H6B . 0.9900 ?
C7 H7A . 0.9900 ?
C7 H7B . 0.9900 ?
C8 C13 . 1.394(3) ?
C8 C9 . 1.396(3) ?
C9 C10 . 1.391(3) ?
C9 H9 . 0.9500 ?
C10 C11 . 1.389(3) ?
C10 H10 . 0.9500 ?
C11 C12 . 1.386(3) ?
C12 C13 . 1.382(3) ?
C12 H12 . 0.9500 ?
C13 H13 . 0.9500 ?
C14 H14A . 0.9800 ?
C14 H14B . 0.9800 ?
C14 H14C . 0.9800 ?
C15 C16 . 1.395(3) ?
C15 C20 . 1.396(3) ?
C16 C17 . 1.393(3) ?
C16 H16 . 0.9500 ?
C17 C18 . 1.387(3) ?
C17 H17 . 0.9500 ?
C18 C19 . 1.390(3) ?
C19 C20 . 1.376(3) ?
C19 H19 . 0.9500 ?
C20 H20 . 0.9500 ?
C21 H21A . 0.9800 ?
C21 H21B . 0.9800 ?
C21 H21C . 0.9800 ?

loop_
_geom_torsion_atom_site_label_1
_geom_torsion_atom_site_label_2
_geom_torsion_atom_site_label_3
_geom_torsion_atom_site_label_4
_geom_torsion_site_symmetry_1
_geom_torsion_site_symmetry_2
_geom_torsion_site_symmetry_3
_geom_torsion_site_symmetry_4
_geom_torsion
_geom_torsion_publ_flag
C15 C1 C2 C3 . . . . 8.3(3) ?
C8 C1 C2 C3 . . . . -171.7(2) ?
C15 C1 C2 C7 . . . . -175.3(2) ?
C8 C1 C2 C7 . . . . 4.7(3) ?
C1 C2 C3 C4 . . . . 120.3(2) ?
C7 C2 C3 C4 . . . . -56.4(2) ?
C2 C3 C4 C5 . . . . 55.4(2) ?
C3 C4 C5 C6 . . . . -54.9(3) ?
C4 C5 C6 C7 . . . . 54.3(3) ?
C1 C2 C7 C6 . . . . -119.9(2) ?
C3 C2 C7 C6 . . . . 56.8(2) ?
C5 C6 C7 C2 . . . . -55.2(2) ?
C2 C1 C8 C13 . . . . 55.1(3) ?
C15 C1 C8 C13 . . . . -124.9(2) ?
C2 C1 C8 C9 . . . . -127.6(2) ?
C15 C1 C8 C9 . . . . 52.4(3) ?
C13 C8 C9 C10 . . . . -1.9(3) ?
C1 C8 C9 C10 . . . . -179.38(18) ?
C8 C9 C10 C11 . . . . 0.7(3) ?
C14 O11 C11 C12 . . . . -171.17(18) ?
C14 O11 C11 C10 . . . . 9.1(3) ?
C9 C10 C11 O11 . . . . -179.28(18) ?
C9 C10 C11 C12 . . . . 1.1(3) ?
O11 C11 C12 C13 . . . . 178.76(18) ?
C10 C11 C12 C13 . . . . -1.5(3) ?
C11 C12 C13 C8 . . . . 0.3(3) ?
C9 C8 C13 C12 . . . . 1.4(3) ?
C1 C8 C13 C12 . . . . 178.82(18) ?
C2 C1 C15 C16 . . . . 63.1(3) ?
C8 C1 C15 C16 . . . . -116.9(2) ?
C2 C1 C15 C20 . . . . -121.1(2) ?
C8 C1 C15 C20 . . . . 58.9(2) ?
C20 C15 C16 C17 . . . . -0.7(3) ?
C1 C15 C16 C17 . . . . 175.20(18) ?
C15 C16 C17 C18 . . . . -0.2(3) ?
C21 O18 C18 C17 . . . . 4.1(3) ?
C21 O18 C18 C19 . . . . -174.90(17) ?
C16 C17 C18 O18 . . . . -177.26(18) ?
C16 C17 C18 C19 . . . . 1.7(3) ?
O18 C18 C19 C20 . . . . 176.66(17) ?
C17 C18 C19 C20 . . . . -2.4(3) ?
C18 C19 C20 C15 . . . . 1.6(3) ?
C16 C15 C20 C19 . . . . 0.0(3) ?
C1 C15 C20 C19 . . . . -175.98(18) ?
